data_4104775
loop_
_publ_author_name
'Caroline T. Saouma'
'Peter M\"uller'
'Jonas C. Peters'

_publ_section_title
;
 Characterization of Structurally Unusual Diiron NxHy Complexes
;
_journal_name_full 'Journal of the American Chemical Society'
_journal_page_first 10358
_journal_page_last 10359
_journal_paper_doi 10.1021/ja903967z
_journal_volume 131
_journal_year 2009
_chemical_formula_sum 'C110 H202 B2 Fe2 N4 O3 P6'
_chemical_formula_weight 1947.90
_chemical_name_systematic
; 
 ? 
;
_space_group_IT_number 15
_symmetry_cell_setting monoclinic
_symmetry_space_group_name_Hall '-C 2yc'
_symmetry_space_group_name_H-M 'C 1 2/c 1'
_atom_sites_solution_hydrogens geom
_atom_sites_solution_primary direct
_atom_sites_solution_secondary difmap
_audit_creation_method SHELXL-97
_cell_angle_alpha 90.00
_cell_angle_beta 97.306(3)
_cell_angle_gamma 90.00
_cell_formula_units_Z 4
_cell_length_a 15.914(3)
_cell_length_b 27.596(4)
_cell_length_c 25.488(4)
_cell_measurement_reflns_used 9901
_cell_measurement_temperature 100(2)
_cell_measurement_theta_max 24.18
_cell_measurement_theta_min 2.18
_cell_volume 11103(3)
_computing_cell_refinement 'SAINT 7.46A (Bruker-AXS, 2008)'
_computing_data_collection 'APEX2 3.0 (Bruker-AXS, 2008)'
_computing_data_reduction 'SAINT 7.46A (Bruker-AXS, 2008)'
_computing_molecular_graphics 'Bruker SHELXTL'
_computing_publication_material 'Bruker SHELXTL'
_computing_structure_refinement 'SHELXL-97 (Sheldrick, 2008)'
_computing_structure_solution 'SHELXS-97 (Sheldrick, 2008)'
_diffrn_ambient_temperature 100(2)
_diffrn_detector_area_resol_mean 8.3
_diffrn_measured_fraction_theta_full 1.000
_diffrn_measured_fraction_theta_max 1.000
_diffrn_measurement_device_type 'Bruker Smart APEX CCD'
_diffrn_measurement_method 'omega and phi scans'
_diffrn_radiation_monochromator graphite
_diffrn_radiation_source 'fine-focus sealed tube'
_diffrn_radiation_type MoK\a
_diffrn_radiation_wavelength 0.71073
_diffrn_reflns_av_R_equivalents 0.1137
_diffrn_reflns_av_sigmaI/netI 0.0569
_diffrn_reflns_limit_h_max 17
_diffrn_reflns_limit_h_min -17
_diffrn_reflns_limit_k_max 30
_diffrn_reflns_limit_k_min -30
_diffrn_reflns_limit_l_max 28
_diffrn_reflns_limit_l_min -28
_diffrn_reflns_number 81105
_diffrn_reflns_theta_full 23.25
_diffrn_reflns_theta_max 23.25
_diffrn_reflns_theta_min 1.48
_exptl_absorpt_coefficient_mu 0.397
_exptl_absorpt_correction_T_max 0.9248
_exptl_absorpt_correction_T_min 0.9073
_exptl_absorpt_correction_type multi-scan
_exptl_absorpt_process_details 'SADABS (Sheldrick, 2008)'
_exptl_crystal_colour green
_exptl_crystal_density_diffrn 1.165
_exptl_crystal_description block
_exptl_crystal_F_000 4264
_exptl_crystal_size_max 0.25
_exptl_crystal_size_mid 0.22
_exptl_crystal_size_min 0.20
_refine_diff_density_max 0.878
_refine_diff_density_min -0.876
_refine_diff_density_rms 0.127
_refine_ls_extinction_method none
_refine_ls_goodness_of_fit_ref 1.265
_refine_ls_hydrogen_treatment mixed
_refine_ls_matrix_type full
_refine_ls_number_parameters 848
_refine_ls_number_reflns 7983
_refine_ls_number_restraints 2064
_refine_ls_restrained_S_all 1.189
_refine_ls_R_factor_all 0.1471
_refine_ls_R_factor_gt 0.1303
_refine_ls_shift/su_max 0.000
_refine_ls_shift/su_mean 0.000
_refine_ls_structure_factor_coef Fsqd
_refine_ls_weighting_details 'calc w=1/[\s^2^(Fo^2^)+(0.0347P)^2^+367.5974P] where P=(Fo^2^+2Fc^2^)/3'
_refine_ls_weighting_scheme calc
_refine_ls_wR_factor_gt 0.3042
_refine_ls_wR_factor_ref 0.3120
_reflns_number_gt 6564
_reflns_number_total 7983
_reflns_threshold_expression >2sigma(I)
_cod_data_source_file ja903967z_si_002_2.cif
_cod_data_source_block 08318
_cod_database_code 4104775

loop_
_symmetry_equiv_pos_as_xyz
'x, y, z'
'-x, y, -z+1/2'
'x+1/2, y+1/2, z'
'-x+1/2, y+1/2, -z+1/2'
'-x, -y, -z'
'x, -y, z-1/2'
'-x+1/2, -y+1/2, -z'
'x+1/2, -y+1/2, z-1/2'

loop_
_atom_site_label
_atom_site_type_symbol
_atom_site_fract_x
_atom_site_fract_y
_atom_site_fract_z
_atom_site_U_iso_or_equiv
_atom_site_adp_type
_atom_site_occupancy
_atom_site_symmetry_multiplicity
_atom_site_calc_flag
_atom_site_refinement_flags
_atom_site_disorder_assembly
_atom_site_disorder_group
Fe1 Fe 0.40904(8) 0.14526(5) 0.22053(6) 0.0244(4) Uani 1 1 d U . .
N1 N 0.4615(5) 0.0854(3) 0.2388(3) 0.0234(15) Uani 1 1 d DU . .
H1 H 0.443(6) 0.0578(19) 0.224(3) 0.028 Uiso 1 1 d D . .
N2 N 0.5293(5) 0.1637(3) 0.2074(3) 0.0291(17) Uani 1 1 d DU . .
H2A H 0.552(6) 0.150(3) 0.179(3) 0.035 Uiso 1 1 d D . .
H2B H 0.543(6) 0.1953(13) 0.203(4) 0.035 Uiso 1 1 d D . .
B1 B 0.2003(7) 0.1670(4) 0.1479(5) 0.0289(17) Uani 1 1 d U . .
C1 C 0.1057(6) 0.1762(4) 0.1156(4) 0.0287(18) Uani 1 1 d U . .
C2 C 0.0415(6) 0.1420(4) 0.1149(4) 0.036(2) Uani 1 1 d U . .
H2 H 0.0524 0.1134 0.1355 0.044 Uiso 1 1 calc R . .
C3 C -0.0384(7) 0.1473(5) 0.0854(4) 0.044(2) Uani 1 1 d U . .
H3 H -0.0805 0.1232 0.0871 0.052 Uiso 1 1 calc R . .
C4 C -0.0565(7) 0.1885(4) 0.0533(4) 0.037(2) Uani 1 1 d U . .
H4 H -0.1096 0.1923 0.0321 0.045 Uiso 1 1 calc R . .
C5 C 0.0068(7) 0.2232(4) 0.0540(4) 0.039(2) Uani 1 1 d U . .
H5 H -0.0038 0.2517 0.0334 0.046 Uiso 1 1 calc R . .
C6 C 0.0847(7) 0.2173(4) 0.0841(4) 0.038(2) Uani 1 1 d U . .
H6 H 0.1259 0.2421 0.0834 0.045 Uiso 1 1 calc R . .
C7 C 0.2423(5) 0.2199(3) 0.1687(4) 0.0275(17) Uani 1 1 d DU A .
H7A H 0.2111 0.2321 0.1972 0.033 Uiso 1 1 calc R . .
H7B H 0.2330 0.2433 0.1390 0.033 Uiso 1 1 calc R . .
P1 P 0.35523(16) 0.21939(9) 0.19337(12) 0.0330(6) Uani 1 1 d DU . .
C10 C 0.3656(12) 0.2650(5) 0.2487(6) 0.030(3) Uani 0.518(7) 1 d PDU A 1
H10A H 0.3264 0.2542 0.2735 0.037 Uiso 0.518(7) 1 calc PR A 1
H10B H 0.4236 0.2609 0.2675 0.037 Uiso 0.518(7) 1 calc PR A 1
C11 C 0.3517(9) 0.3207(4) 0.2418(6) 0.028(3) Uani 0.518(7) 1 d PDU A 1
H11 H 0.3833 0.3314 0.2123 0.033 Uiso 0.518(7) 1 calc PR A 1
C12 C 0.2587(9) 0.3336(5) 0.2261(8) 0.032(3) Uani 0.518(7) 1 d PDU A 1
H12A H 0.2252 0.3213 0.2534 0.038 Uiso 0.518(7) 1 calc PR A 1
H12B H 0.2379 0.3172 0.1923 0.038 Uiso 0.518(7) 1 calc PR A 1
C13 C 0.2443(13) 0.3884(6) 0.2195(8) 0.033(4) Uani 0.518(7) 1 d PDU A 1
H13A H 0.2731 0.4003 0.1898 0.040 Uiso 0.518(7) 1 calc PR A 1
H13B H 0.1830 0.3950 0.2110 0.040 Uiso 0.518(7) 1 calc PR A 1
C14 C 0.2787(11) 0.4152(7) 0.2700(9) 0.038(4) Uani 0.518(7) 1 d PDU A 1
H14A H 0.2708 0.4505 0.2646 0.046 Uiso 0.518(7) 1 calc PR A 1
H14B H 0.2466 0.4053 0.2991 0.046 Uiso 0.518(7) 1 calc PR A 1
C15 C 0.3721(10) 0.4042(5) 0.2853(8) 0.036(4) Uani 0.518(7) 1 d PDU A 1
H15A H 0.3924 0.4204 0.3192 0.043 Uiso 0.518(7) 1 calc PR A 1
H15B H 0.4049 0.4171 0.2579 0.043 Uiso 0.518(7) 1 calc PR A 1
C16 C 0.3863(12) 0.3494(5) 0.2909(7) 0.033(4) Uani 0.518(7) 1 d PDU A 1
H16A H 0.4479 0.3431 0.2989 0.039 Uiso 0.518(7) 1 calc PR A 1
H16B H 0.3590 0.3376 0.3213 0.039 Uiso 0.518(7) 1 calc PR A 1
C10A C 0.3805(11) 0.2718(5) 0.2356(8) 0.030(3) Uani 0.482(7) 1 d PDU A 2
H10C H 0.4072 0.2596 0.2703 0.037 Uiso 0.482(7) 1 calc PR A 2
H10D H 0.4244 0.2906 0.2202 0.037 Uiso 0.482(7) 1 calc PR A 2
C11A C 0.3106(12) 0.3080(5) 0.2466(6) 0.032(3) Uani 0.482(7) 1 d PDU A 2
H11A H 0.2600 0.2888 0.2538 0.038 Uiso 0.482(7) 1 calc PR A 2
C12A C 0.2828(12) 0.3420(6) 0.2007(6) 0.029(3) Uani 0.482(7) 1 d PDU A 2
H12C H 0.2586 0.3230 0.1694 0.035 Uiso 0.482(7) 1 calc PR A 2
H12D H 0.3324 0.3601 0.1912 0.035 Uiso 0.482(7) 1 calc PR A 2
C13A C 0.2162(13) 0.3777(7) 0.2162(8) 0.035(4) Uani 0.482(7) 1 d PDU A 2
H13C H 0.2007 0.4008 0.1868 0.043 Uiso 0.482(7) 1 calc PR A 2
H13D H 0.1646 0.3597 0.2223 0.043 Uiso 0.482(7) 1 calc PR A 2
C14A C 0.2494(15) 0.4058(6) 0.2659(8) 0.038(4) Uani 0.482(7) 1 d PDU A 2
H14C H 0.2044 0.4275 0.2756 0.046 Uiso 0.482(7) 1 calc PR A 2
H14D H 0.2980 0.4260 0.2589 0.046 Uiso 0.482(7) 1 calc PR A 2
C15A C 0.2773(14) 0.3717(7) 0.3121(7) 0.043(4) Uani 0.482(7) 1 d PDU A 2
H15C H 0.3018 0.3907 0.3432 0.051 Uiso 0.482(7) 1 calc PR A 2
H15D H 0.2276 0.3537 0.3217 0.051 Uiso 0.482(7) 1 calc PR A 2
C16A C 0.3429(12) 0.3360(7) 0.2967(7) 0.036(4) Uani 0.482(7) 1 d PDU A 2
H16C H 0.3579 0.3129 0.3260 0.043 Uiso 0.482(7) 1 calc PR A 2
H16D H 0.3949 0.3539 0.2909 0.043 Uiso 0.482(7) 1 calc PR A 2
C17 C 0.4204(9) 0.2507(7) 0.1505(7) 0.036(3) Uani 0.518(7) 1 d PDU A 1
H17A H 0.4701 0.2640 0.1733 0.043 Uiso 0.518(7) 1 calc PR A 1
H17B H 0.4419 0.2261 0.1274 0.043 Uiso 0.518(7) 1 calc PR A 1
C18 C 0.3818(12) 0.2927(6) 0.1143(6) 0.032(3) Uani 0.518(7) 1 d PDU A 1
H18 H 0.3310 0.3053 0.1293 0.038 Uiso 0.518(7) 1 calc PR A 1
C19 C 0.4438(10) 0.3343(5) 0.1120(7) 0.034(3) Uani 0.518(7) 1 d PDU A 1
H19A H 0.4943 0.3229 0.0966 0.041 Uiso 0.518(7) 1 calc PR A 1
H19B H 0.4624 0.3464 0.1482 0.041 Uiso 0.518(7) 1 calc PR A 1
C20 C 0.4006(13) 0.3752(5) 0.0779(7) 0.041(3) Uani 0.518(7) 1 d PDU A 1
H20A H 0.3514 0.3874 0.0941 0.049 Uiso 0.518(7) 1 calc PR A 1
H20B H 0.4409 0.4023 0.0761 0.049 Uiso 0.518(7) 1 calc PR A 1
C21 C 0.3713(14) 0.3566(6) 0.0226(6) 0.044(4) Uani 0.518(7) 1 d PDU A 1
H21A H 0.4215 0.3482 0.0052 0.052 Uiso 0.518(7) 1 calc PR A 1
H21B H 0.3404 0.3829 0.0018 0.052 Uiso 0.518(7) 1 calc PR A 1
C22 C 0.3141(12) 0.3125(6) 0.0221(7) 0.043(4) Uani 0.518(7) 1 d PDU A 1
H22A H 0.3039 0.2993 -0.0143 0.052 Uiso 0.518(7) 1 calc PR A 1
H22B H 0.2587 0.3223 0.0325 0.052 Uiso 0.518(7) 1 calc PR A 1
C23 C 0.3529(13) 0.2732(6) 0.0595(6) 0.039(3) Uani 0.518(7) 1 d PDU A 1
H23A H 0.3106 0.2473 0.0619 0.046 Uiso 0.518(7) 1 calc PR A 1
H23B H 0.4020 0.2588 0.0449 0.046 Uiso 0.518(7) 1 calc PR A 1
C17A C 0.3988(11) 0.2385(6) 0.1301(7) 0.031(3) Uani 0.482(7) 1 d PDU A 2
H17C H 0.4575 0.2259 0.1330 0.037 Uiso 0.482(7) 1 calc PR A 2
H17D H 0.3658 0.2203 0.1009 0.037 Uiso 0.482(7) 1 calc PR A 2
C18A C 0.4025(10) 0.2918(6) 0.1111(8) 0.030(3) Uani 0.482(7) 1 d PDU A 2
H18A H 0.3988 0.3131 0.1424 0.036 Uiso 0.482(7) 1 calc PR A 2
C19A C 0.4868(10) 0.3030(6) 0.0906(8) 0.032(3) Uani 0.482(7) 1 d PDU A 2
H19C H 0.4922 0.2824 0.0594 0.038 Uiso 0.482(7) 1 calc PR A 2
H19D H 0.5339 0.2948 0.1184 0.038 Uiso 0.482(7) 1 calc PR A 2
C20A C 0.4944(10) 0.3565(6) 0.0750(8) 0.033(3) Uani 0.482(7) 1 d PDU A 2
H20C H 0.4954 0.3770 0.1069 0.040 Uiso 0.482(7) 1 calc PR A 2
H20D H 0.5485 0.3614 0.0603 0.040 Uiso 0.482(7) 1 calc PR A 2
C21A C 0.4214(10) 0.3722(7) 0.0343(7) 0.035(4) Uani 0.482(7) 1 d PDU A 2
H21C H 0.4252 0.4074 0.0279 0.042 Uiso 0.482(7) 1 calc PR A 2
H21D H 0.4251 0.3552 0.0004 0.042 Uiso 0.482(7) 1 calc PR A 2
C22A C 0.3378(10) 0.3605(6) 0.0535(9) 0.036(3) Uani 0.482(7) 1 d PDU A 2
H22C H 0.2910 0.3686 0.0255 0.043 Uiso 0.482(7) 1 calc PR A 2
H22D H 0.3312 0.3808 0.0848 0.043 Uiso 0.482(7) 1 calc PR A 2
C23A C 0.3315(10) 0.3066(6) 0.0684(7) 0.031(3) Uani 0.482(7) 1 d PDU A 2
H23C H 0.2762 0.3007 0.0813 0.038 Uiso 0.482(7) 1 calc PR A 2
H23D H 0.3340 0.2865 0.0366 0.038 Uiso 0.482(7) 1 calc PR A 2
C8 C 0.1921(5) 0.1289(3) 0.1986(3) 0.0250(17) Uani 1 1 d DU A .
H8A H 0.1837 0.0956 0.1845 0.030 Uiso 1 1 calc R . .
H8B H 0.1411 0.1378 0.2151 0.030 Uiso 1 1 calc R . .
P2 P 0.28415(15) 0.12928(9) 0.24964(10) 0.0242(6) Uani 1 1 d DU . .
C24 C 0.2846(5) 0.0703(3) 0.2845(4) 0.0269(18) Uani 1 1 d DU A .
H24A H 0.2860 0.0447 0.2574 0.032 Uiso 1 1 calc R . .
H24B H 0.3389 0.0682 0.3081 0.032 Uiso 1 1 calc R . .
C25 C 0.2135(5) 0.0563(3) 0.3182(3) 0.0287(18) Uani 1 1 d DU . .
H25 H 0.2001 0.0855 0.3389 0.034 Uiso 1 1 calc R A .
C26 C 0.1324(5) 0.0400(4) 0.2846(4) 0.034(2) Uani 1 1 d DU A .
H26A H 0.1449 0.0121 0.2624 0.041 Uiso 1 1 calc R . .
H26B H 0.1105 0.0667 0.2607 0.041 Uiso 1 1 calc R . .
C27 C 0.0646(6) 0.0254(4) 0.3196(4) 0.044(2) Uani 1 1 d DU . .
H27A H 0.0488 0.0540 0.3398 0.053 Uiso 1 1 calc R A .
H27B H 0.0132 0.0140 0.2970 0.053 Uiso 1 1 calc R . .
C28 C 0.0974(6) -0.0146(4) 0.3579(4) 0.046(3) Uani 1 1 d DU A .
H28A H 0.0537 -0.0225 0.3810 0.055 Uiso 1 1 calc R . .
H28B H 0.1082 -0.0441 0.3377 0.055 Uiso 1 1 calc R . .
C29 C 0.1784(6) 0.0004(4) 0.3919(4) 0.040(2) Uani 1 1 d DU . .
H29A H 0.2000 -0.0271 0.4147 0.048 Uiso 1 1 calc R A .
H29B H 0.1663 0.0276 0.4152 0.048 Uiso 1 1 calc R . .
C30 C 0.2457(6) 0.0160(3) 0.3578(4) 0.032(2) Uani 1 1 d DU A .
H30A H 0.2630 -0.0124 0.3380 0.038 Uiso 1 1 calc R . .
H30B H 0.2962 0.0278 0.3809 0.038 Uiso 1 1 calc R . .
C31 C 0.2421(6) 0.1718(3) 0.2969(3) 0.0294(18) Uani 1 1 d DU A .
H31A H 0.2226 0.2009 0.2761 0.035 Uiso 1 1 calc R . .
H31B H 0.1906 0.1562 0.3074 0.035 Uiso 1 1 calc R . .
C32 C 0.2933(6) 0.1903(3) 0.3482(3) 0.035(2) Uani 1 1 d DU . .
H32 H 0.3479 0.2037 0.3391 0.042 Uiso 1 1 calc R A .
C33 C 0.3142(7) 0.1515(4) 0.3907(3) 0.041(2) Uani 1 1 d DU A .
H33A H 0.2610 0.1368 0.3996 0.050 Uiso 1 1 calc R . .
H33B H 0.3483 0.1256 0.3769 0.050 Uiso 1 1 calc R . .
C34 C 0.3633(7) 0.1731(4) 0.4404(4) 0.049(3) Uani 1 1 d DU . .
H34A H 0.3757 0.1474 0.4674 0.059 Uiso 1 1 calc R A .
H34B H 0.4180 0.1861 0.4319 0.059 Uiso 1 1 calc R . .
C35 C 0.3136(7) 0.2136(4) 0.4631(4) 0.053(3) Uani 1 1 d DU A .
H35A H 0.3475 0.2275 0.4947 0.063 Uiso 1 1 calc R . .
H35B H 0.2605 0.2004 0.4738 0.063 Uiso 1 1 calc R . .
C36 C 0.2929(8) 0.2532(4) 0.4210(4) 0.053(3) Uani 1 1 d DU . .
H36A H 0.3460 0.2683 0.4127 0.063 Uiso 1 1 calc R A .
H36B H 0.2580 0.2787 0.4350 0.063 Uiso 1 1 calc R . .
C37 C 0.2447(7) 0.2314(4) 0.3706(4) 0.045(2) Uani 1 1 d DU A .
H37A H 0.1893 0.2191 0.3785 0.054 Uiso 1 1 calc R . .
H37B H 0.2338 0.2572 0.3435 0.054 Uiso 1 1 calc R . .
C9 C 0.2614(5) 0.1425(4) 0.1063(4) 0.0293(18) Uani 1 1 d DU A .
H9A H 0.2770 0.1679 0.0819 0.035 Uiso 1 1 calc R . .
H9B H 0.2285 0.1174 0.0849 0.035 Uiso 1 1 calc R . .
P3 P 0.35717(16) 0.11538(9) 0.13979(10) 0.0266(6) Uani 1 1 d DU . .
C38 C 0.4327(6) 0.1182(4) 0.0901(3) 0.033(2) Uani 1 1 d DU A .
H38A H 0.4571 0.1512 0.0916 0.040 Uiso 1 1 calc R . .
H38B H 0.4797 0.0956 0.1019 0.040 Uiso 1 1 calc R . .
C39 C 0.4026(6) 0.1068(3) 0.0308(3) 0.0328(19) Uani 1 1 d DU . .
H39 H 0.3403 0.1002 0.0271 0.039 Uiso 1 1 calc R A .
C40 C 0.4175(7) 0.1487(3) -0.0062(3) 0.038(2) Uani 1 1 d DU A .
H40A H 0.4786 0.1569 -0.0016 0.046 Uiso 1 1 calc R . .
H40B H 0.3862 0.1776 0.0037 0.046 Uiso 1 1 calc R . .
C41 C 0.3892(8) 0.1365(4) -0.0642(4) 0.055(3) Uani 1 1 d DU . .
H41A H 0.3271 0.1314 -0.0697 0.066 Uiso 1 1 calc R A .
H41B H 0.4026 0.1639 -0.0868 0.066 Uiso 1 1 calc R . .
C42 C 0.4338(10) 0.0907(5) -0.0802(5) 0.075(3) Uani 1 1 d DU A .
H42A H 0.4135 0.0825 -0.1175 0.090 Uiso 1 1 calc R . .
H42B H 0.4956 0.0964 -0.0771 0.090 Uiso 1 1 calc R . .
C43 C 0.4150(9) 0.0491(4) -0.0443(4) 0.069(3) Uani 1 1 d DU . .
H43A H 0.4432 0.0193 -0.0548 0.083 Uiso 1 1 calc R A .
H43B H 0.3532 0.0431 -0.0482 0.083 Uiso 1 1 calc R . .
C44 C 0.4468(8) 0.0613(4) 0.0133(4) 0.052(3) Uani 1 1 d DU A .
H44A H 0.5087 0.0668 0.0172 0.062 Uiso 1 1 calc R . .
H44B H 0.4355 0.0337 0.0361 0.062 Uiso 1 1 calc R . .
C45 C 0.3351(6) 0.0493(3) 0.1420(4) 0.0305(19) Uani 1 1 d DU A .
H45A H 0.3907 0.0330 0.1495 0.037 Uiso 1 1 calc R . .
H45B H 0.3052 0.0439 0.1733 0.037 Uiso 1 1 calc R . .
C46 C 0.2842(6) 0.0213(3) 0.0952(4) 0.039(2) Uani 1 1 d DU . .
H46 H 0.2898 0.0395 0.0619 0.046 Uiso 1 1 calc R A .
C47 C 0.3179(8) -0.0297(3) 0.0892(4) 0.050(2) Uani 1 1 d DU A .
H47A H 0.3786 -0.0278 0.0846 0.060 Uiso 1 1 calc R . .
H47B H 0.3132 -0.0481 0.1220 0.060 Uiso 1 1 calc R . .
C48 C 0.2705(8) -0.0566(4) 0.0425(5) 0.066(3) Uani 1 1 d DU . .
H48A H 0.2797 -0.0401 0.0092 0.080 Uiso 1 1 calc R A .
H48B H 0.2928 -0.0900 0.0414 0.080 Uiso 1 1 calc R . .
C49 C 0.1766(8) -0.0582(4) 0.0471(5) 0.073(3) Uani 1 1 d DU A .
H49A H 0.1670 -0.0792 0.0772 0.088 Uiso 1 1 calc R . .
H49B H 0.1462 -0.0727 0.0145 0.088 Uiso 1 1 calc R . .
C50 C 0.1407(7) -0.0078(4) 0.0552(5) 0.062(3) Uani 1 1 d DU . .
H50A H 0.1422 0.0115 0.0226 0.075 Uiso 1 1 calc R A .
H50B H 0.0808 -0.0109 0.0614 0.075 Uiso 1 1 calc R . .
C51 C 0.1898(6) 0.0189(4) 0.1016(4) 0.050(2) Uani 1 1 d DU A .
H51A H 0.1826 0.0019 0.1350 0.060 Uiso 1 1 calc R . .
H51B H 0.1671 0.0521 0.1037 0.060 Uiso 1 1 calc R . .
O1S O 0.508(4) 0.9838(6) 0.249(3) 0.035(7) Uani 0.428(18) 1 d PDU B -1
C1S C 0.487(4) 0.9512(13) 0.289(2) 0.037(7) Uani 0.428(18) 1 d PDU B -1
H1S1 H 0.4255 0.9519 0.2916 0.044 Uiso 0.428(18) 1 calc PR B -1
H1S2 H 0.5180 0.9603 0.3239 0.044 Uiso 0.428(18) 1 calc PR B -1
C2S C 0.514(3) 0.9021(10) 0.2727(14) 0.040(6) Uani 0.428(18) 1 d PDU B -1
H2S1 H 0.4770 0.8765 0.2846 0.048 Uiso 0.428(18) 1 calc PR B -1
H2S2 H 0.5733 0.8953 0.2870 0.048 Uiso 0.428(18) 1 calc PR B -1
C3S C 0.503(3) 0.9059(10) 0.2118(15) 0.039(7) Uani 0.428(18) 1 d PDU B -1
H3S1 H 0.5408 0.8829 0.1963 0.047 Uiso 0.428(18) 1 calc PR B -1
H3S2 H 0.4436 0.8994 0.1965 0.047 Uiso 0.428(18) 1 calc PR B -1
C4S C 0.527(4) 0.9575(11) 0.203(2) 0.037(6) Uani 0.428(18) 1 d PDU B -1
H4S1 H 0.5885 0.9599 0.1993 0.044 Uiso 0.428(18) 1 calc PR B -1
H4S2 H 0.4945 0.9705 0.1701 0.044 Uiso 0.428(18) 1 calc PR B -1
O1T O 0.463(7) 0.985(4) 0.246(5) 0.036(7) Uani 0.072(18) 1 d PDU B -2
C1T C 0.451(8) 0.950(5) 0.287(5) 0.038(7) Uani 0.072(18) 1 d PDU B -2
H1T1 H 0.3998 0.9303 0.2772 0.045 Uiso 0.072(18) 1 calc PR B -2
H1T2 H 0.4464 0.9667 0.3210 0.045 Uiso 0.072(18) 1 calc PR B -2
C2T C 0.529(9) 0.919(5) 0.292(5) 0.038(7) Uani 0.072(18) 1 d PDU B -2
H2T1 H 0.5162 0.8852 0.3024 0.046 Uiso 0.072(18) 1 calc PR B -2
H2T2 H 0.5745 0.9321 0.3182 0.046 Uiso 0.072(18) 1 calc PR B -2
C3T C 0.554(9) 0.920(4) 0.236(6) 0.039(7) Uani 0.072(18) 1 d PDU B -2
H3T1 H 0.6156 0.9137 0.2358 0.046 Uiso 0.072(18) 1 calc PR B -2
H3T2 H 0.5215 0.8964 0.2122 0.046 Uiso 0.072(18) 1 calc PR B -2
C4T C 0.533(9) 0.971(4) 0.219(5) 0.037(7) Uani 0.072(18) 1 d PDU B -2
H4T1 H 0.5816 0.9930 0.2282 0.044 Uiso 0.072(18) 1 calc PR B -2
H4T2 H 0.5161 0.9728 0.1798 0.044 Uiso 0.072(18) 1 calc PR B -2
C1U C 0.413(3) 0.7970(14) 0.1821(16) 0.046(8) Uani 0.317(11) 1 d PDU C -1
H1U1 H 0.4047 0.8320 0.1772 0.069 Uiso 0.317(11) 1 calc PR C -1
H1U2 H 0.3585 0.7809 0.1817 0.069 Uiso 0.317(11) 1 calc PR C -1
H1U3 H 0.4424 0.7842 0.1534 0.069 Uiso 0.317(11) 1 calc PR C -1
O1U O 0.465(2) 0.7881(11) 0.2330(13) 0.074(7) Uani 0.317(11) 1 d PDU C -1
C2U C 0.533(3) 0.7592(17) 0.263(2) 0.083(7) Uani 0.317(11) 1 d PDU C -1
H2U1 H 0.5844 0.7793 0.2719 0.100 Uiso 0.317(11) 1 calc PR C -1
H2U2 H 0.5478 0.7313 0.2413 0.100 Uiso 0.317(11) 1 calc PR C -1
C3U C 0.508(4) 0.7462(13) 0.3000(19) 0.093(8) Uani 0.317(11) 1 d PDU C -1
H3U1 H 0.4473 0.7373 0.2924 0.111 Uiso 0.317(11) 1 calc PR C -1
H3U2 H 0.5400 0.7176 0.3149 0.111 Uiso 0.317(11) 1 calc PR C -1
O2U O 0.519(3) 0.7872(14) 0.3372(15) 0.101(8) Uani 0.317(11) 1 d PDU C -1
C4U C 0.582(3) 0.817(2) 0.3705(19) 0.12(2) Uani 0.317(11) 1 d PDU C -1
H4U1 H 0.5536 0.8436 0.3861 0.185 Uiso 0.317(11) 1 calc PR C -1
H4U2 H 0.6236 0.8297 0.3488 0.185 Uiso 0.317(11) 1 calc PR C -1
H4U3 H 0.6113 0.7965 0.3988 0.185 Uiso 0.317(11) 1 calc PR C -1
C1V C 0.415(5) 0.811(2) 0.172(3) 0.046(8) Uani 0.183(11) 1 d PDU C -2
H1V1 H 0.4441 0.8415 0.1648 0.069 Uiso 0.183(11) 1 calc PR C -2
H1V2 H 0.3732 0.8176 0.1957 0.069 Uiso 0.183(11) 1 calc PR C -2
H1V3 H 0.3869 0.7982 0.1383 0.069 Uiso 0.183(11) 1 calc PR C -2
O1V O 0.478(4) 0.776(2) 0.196(2) 0.073(8) Uani 0.183(11) 1 d PDU C -2
C2V C 0.498(6) 0.7433(18) 0.242(3) 0.074(8) Uani 0.183(11) 1 d PDU C -2
H2V1 H 0.5589 0.7439 0.2547 0.089 Uiso 0.183(11) 1 calc PR C -2
H2V2 H 0.4808 0.7096 0.2321 0.089 Uiso 0.183(11) 1 calc PR C -2
C3V C 0.459(4) 0.758(3) 0.273(2) 0.088(7) Uani 0.183(11) 1 d PDU C -2
H3V1 H 0.4289 0.7878 0.2608 0.106 Uiso 0.183(11) 1 calc PR C -2
H3V2 H 0.4172 0.7334 0.2817 0.106 Uiso 0.183(11) 1 calc PR C -2
O2V O 0.521(5) 0.768(2) 0.320(2) 0.086(8) Uani 0.183(11) 1 d PDU C -2
C4V C 0.561(6) 0.748(3) 0.371(3) 0.102(15) Uani 0.183(11) 1 d PDU C -2
H4V1 H 0.5848 0.7745 0.3934 0.153 Uiso 0.183(11) 1 calc PR C -2
H4V2 H 0.6072 0.7257 0.3641 0.153 Uiso 0.183(11) 1 calc PR C -2
H4V3 H 0.5192 0.7303 0.3879 0.153 Uiso 0.183(11) 1 calc PR C -2

loop_
_atom_site_aniso_label
_atom_site_aniso_U_11
_atom_site_aniso_U_22
_atom_site_aniso_U_33
_atom_site_aniso_U_23
_atom_site_aniso_U_13
_atom_site_aniso_U_12
Fe1 0.0234(7) 0.0173(7) 0.0326(8) 0.0004(6) 0.0043(6) 0.0006(6)
N1 0.022(3) 0.015(3) 0.033(4) -0.002(3) 0.002(3) -0.001(3)
N2 0.025(3) 0.021(4) 0.041(5) 0.007(4) 0.005(3) -0.002(3)
B1 0.030(3) 0.023(4) 0.033(4) 0.008(3) 0.003(3) 0.003(3)
C1 0.028(3) 0.032(5) 0.028(5) 0.005(3) 0.007(3) 0.000(3)
C2 0.033(4) 0.039(5) 0.037(5) 0.008(4) 0.000(4) -0.003(4)
C3 0.033(4) 0.057(6) 0.040(6) 0.014(5) 0.001(4) -0.011(4)
C4 0.028(4) 0.048(6) 0.035(6) 0.001(4) 0.004(4) 0.012(4)
C5 0.037(5) 0.040(5) 0.039(6) 0.008(4) 0.004(4) 0.011(4)
C6 0.032(4) 0.034(5) 0.046(6) 0.009(4) 0.000(4) 0.005(4)
C7 0.027(3) 0.027(4) 0.029(5) 0.009(3) 0.004(3) 0.000(3)
P1 0.0251(13) 0.0180(12) 0.0566(18) 0.0054(11) 0.0079(12) 0.0004(10)
C10 0.018(6) 0.014(3) 0.061(6) 0.004(4) 0.010(5) -0.008(4)
C11 0.025(6) 0.019(4) 0.042(6) 0.004(4) 0.012(6) -0.003(5)
C12 0.029(6) 0.023(5) 0.043(8) 0.000(6) 0.007(6) 0.001(5)
C13 0.032(8) 0.024(6) 0.044(7) 0.001(6) 0.006(6) 0.004(6)
C14 0.042(8) 0.024(7) 0.048(8) -0.001(6) 0.005(8) 0.001(7)
C15 0.040(8) 0.021(5) 0.046(9) 0.001(6) 0.003(7) -0.003(7)
C16 0.031(8) 0.021(5) 0.047(8) -0.001(6) 0.006(6) -0.004(6)
C10A 0.018(6) 0.014(3) 0.061(6) 0.004(4) 0.010(5) -0.008(4)
C11A 0.025(7) 0.027(6) 0.043(7) 0.002(4) 0.008(6) 0.001(5)
C12A 0.027(7) 0.020(7) 0.043(6) 0.003(5) 0.015(6) -0.001(5)
C13A 0.035(9) 0.029(8) 0.044(7) -0.003(7) 0.009(7) 0.008(6)
C14A 0.041(10) 0.026(8) 0.048(8) -0.004(5) 0.010(8) 0.002(7)
C15A 0.048(9) 0.033(8) 0.047(7) -0.005(6) 0.004(8) 0.006(7)
C16A 0.036(8) 0.028(7) 0.045(6) 0.001(5) 0.007(7) -0.002(6)
C17 0.029(6) 0.028(7) 0.049(6) 0.012(6) 0.001(6) -0.009(6)
C18 0.029(7) 0.025(6) 0.040(5) 0.002(4) 0.004(6) 0.001(5)
C19 0.036(7) 0.028(6) 0.038(7) 0.008(5) 0.008(6) -0.001(5)
C20 0.048(8) 0.029(6) 0.044(7) 0.008(5) 0.000(7) 0.000(6)
C21 0.053(9) 0.035(7) 0.042(7) 0.009(6) 0.003(7) 0.003(7)
C22 0.049(8) 0.036(7) 0.044(7) 0.003(6) -0.001(7) 0.003(6)
C23 0.045(8) 0.034(7) 0.037(6) 0.004(5) 0.006(6) -0.002(6)
C17A 0.020(7) 0.022(6) 0.049(6) 0.009(5) -0.002(6) -0.008(6)
C18A 0.031(6) 0.021(6) 0.037(6) 0.004(5) 0.003(5) 0.003(5)
C19A 0.036(6) 0.024(7) 0.036(9) 0.009(6) 0.004(6) -0.005(6)
C20A 0.039(6) 0.020(6) 0.041(8) 0.003(6) 0.005(6) -0.003(6)
C21A 0.046(8) 0.024(7) 0.035(8) 0.007(6) 0.005(6) -0.002(6)
C22A 0.040(6) 0.029(6) 0.037(8) 0.010(6) 0.000(6) 0.003(6)
C23A 0.035(6) 0.027(6) 0.033(7) 0.007(6) 0.006(6) 0.003(6)
C8 0.023(3) 0.023(4) 0.028(4) 0.001(3) 0.000(3) -0.004(4)
P2 0.0250(12) 0.0190(12) 0.0278(13) -0.0008(10) 0.0006(10) 0.0002(10)
C24 0.026(4) 0.028(4) 0.027(5) 0.003(3) 0.003(3) 0.001(3)
C25 0.032(4) 0.029(5) 0.026(5) 0.001(3) 0.006(3) 0.000(4)
C26 0.028(4) 0.036(5) 0.039(5) 0.006(4) 0.006(3) 0.002(4)
C27 0.035(5) 0.056(6) 0.041(6) 0.008(5) 0.008(4) -0.006(5)
C28 0.041(5) 0.057(7) 0.041(6) 0.010(4) 0.009(4) -0.010(5)
C29 0.046(5) 0.040(6) 0.035(5) 0.009(4) 0.007(3) -0.009(5)
C30 0.037(5) 0.026(5) 0.033(5) 0.004(4) 0.005(4) -0.001(4)
C31 0.034(5) 0.028(4) 0.028(4) -0.001(3) 0.008(3) -0.003(4)
C32 0.033(5) 0.039(5) 0.035(4) -0.010(3) 0.009(4) -0.003(4)
C33 0.039(6) 0.055(5) 0.030(4) -0.006(3) 0.003(4) -0.008(5)
C34 0.034(6) 0.076(7) 0.037(5) -0.017(5) 0.003(4) -0.002(5)
C35 0.037(6) 0.079(7) 0.043(5) -0.024(4) 0.006(5) -0.007(5)
C36 0.045(6) 0.072(6) 0.041(6) -0.028(4) 0.007(5) -0.002(5)
C37 0.040(6) 0.050(5) 0.046(5) -0.024(4) 0.009(4) -0.004(4)
C9 0.030(4) 0.029(4) 0.029(4) 0.010(3) 0.004(3) 0.002(4)
P3 0.0264(13) 0.0239(13) 0.0294(13) 0.0010(11) 0.0029(10) 0.0012(10)
C38 0.025(4) 0.041(5) 0.034(3) 0.002(4) 0.003(3) 0.000(4)
C39 0.030(5) 0.033(5) 0.037(3) -0.004(3) 0.011(4) 0.003(4)
C40 0.041(6) 0.041(5) 0.033(4) 0.002(4) 0.006(4) 0.005(5)
C41 0.058(7) 0.072(6) 0.034(4) -0.004(5) 0.002(5) 0.024(6)
C42 0.077(8) 0.100(8) 0.047(6) -0.024(5) 0.005(6) 0.041(7)
C43 0.075(8) 0.062(6) 0.065(6) -0.035(5) -0.012(6) 0.035(7)
C44 0.051(7) 0.041(5) 0.059(5) -0.012(4) -0.007(5) 0.020(5)
C45 0.041(5) 0.023(3) 0.026(5) 0.001(3) -0.002(4) 0.001(3)
C46 0.051(5) 0.032(4) 0.032(5) 0.000(4) 0.001(4) -0.011(4)
C47 0.086(6) 0.027(4) 0.034(6) -0.002(4) 0.002(5) -0.010(4)
C48 0.111(7) 0.043(6) 0.042(6) -0.010(5) -0.004(6) -0.016(6)
C49 0.112(7) 0.060(6) 0.044(7) 0.001(5) -0.005(6) -0.044(7)
C50 0.066(6) 0.076(7) 0.043(6) 0.000(6) 0.000(5) -0.039(5)
C51 0.053(5) 0.062(6) 0.035(6) 0.001(5) 0.003(5) -0.026(5)
O1S 0.033(18) 0.031(5) 0.047(9) -0.008(10) 0.027(12) 0.005(11)
C1S 0.034(17) 0.032(9) 0.050(11) -0.004(9) 0.021(12) 0.002(10)
C2S 0.038(16) 0.032(7) 0.054(14) -0.008(9) 0.022(12) 0.002(10)
C3S 0.035(17) 0.032(8) 0.056(13) -0.007(9) 0.024(12) 0.006(11)
C4S 0.034(16) 0.031(9) 0.049(12) -0.011(10) 0.022(12) 0.007(10)
O1T 0.034(17) 0.030(9) 0.048(13) -0.007(11) 0.023(13) 0.003(11)
C1T 0.035(17) 0.032(10) 0.050(13) -0.005(11) 0.023(12) 0.002(11)
C2T 0.036(18) 0.031(11) 0.052(14) -0.006(12) 0.022(14) 0.003(12)
C3T 0.037(17) 0.031(10) 0.052(14) -0.008(12) 0.022(13) 0.004(11)
C4T 0.035(18) 0.031(10) 0.050(14) -0.008(12) 0.024(13) 0.002(12)
C1U 0.069(15) 0.016(18) 0.055(15) 0.007(12) 0.016(12) -0.009(12)
O1U 0.092(12) 0.048(13) 0.078(14) 0.028(10) -0.005(11) -0.014(10)
C2U 0.096(13) 0.064(16) 0.086(16) 0.033(11) -0.005(12) -0.008(11)
C3U 0.111(16) 0.085(17) 0.077(16) 0.034(11) -0.006(13) 0.000(15)
O2U 0.121(15) 0.089(17) 0.090(17) 0.027(12) -0.001(13) 0.002(14)
C4U 0.12(4) 0.20(6) 0.03(3) -0.04(4) -0.03(3) 0.05(3)
C1V 0.069(15) 0.016(18) 0.055(15) 0.007(12) 0.016(12) -0.009(12)
O1V 0.086(14) 0.046(16) 0.084(16) 0.035(12) -0.007(15) -0.008(12)
C2V 0.087(16) 0.051(16) 0.081(16) 0.037(11) -0.002(14) -0.016(14)
C3V 0.106(14) 0.073(16) 0.082(16) 0.030(12) -0.002(12) -0.005(13)
O2V 0.104(13) 0.067(16) 0.083(16) 0.029(12) -0.003(13) -0.007(13)
C4V 0.12(3) 0.10(3) 0.08(2) 0.04(2) 0.00(2) -0.01(3)

loop_
_atom_type_symbol
_atom_type_description
_atom_type_scat_dispersion_real
_atom_type_scat_dispersion_imag
_atom_type_scat_source
C C 0.0033 0.0016 'International Tables Vol C Tables 4.2.6.8 and 6.1.1.4'
H H 0.0000 0.0000 'International Tables Vol C Tables 4.2.6.8 and 6.1.1.4'
B B 0.0013 0.0007 'International Tables Vol C Tables 4.2.6.8 and 6.1.1.4'
N N 0.0061 0.0033 'International Tables Vol C Tables 4.2.6.8 and 6.1.1.4'
O O 0.0106 0.0060 'International Tables Vol C Tables 4.2.6.8 and 6.1.1.4'
P P 0.1023 0.0942 'International Tables Vol C Tables 4.2.6.8 and 6.1.1.4'
Fe Fe 0.3463 0.8444 'International Tables Vol C Tables 4.2.6.8 and 6.1.1.4'

loop_
_geom_angle_atom_site_label_1
_geom_angle_atom_site_label_2
_geom_angle_atom_site_label_3
_geom_angle
_geom_angle_site_symmetry_1
_geom_angle_site_symmetry_3
N1 Fe1 N2 81.2(3) . 2_655
N1 Fe1 N2 82.2(3) . .
N2 Fe1 N2 74.5(4) 2_655 .
N1 Fe1 P2 97.4(2) . .
N2 Fe1 P2 95.5(2) 2_655 .
N2 Fe1 P2 169.9(3) . .
N1 Fe1 P3 90.3(3) . .
N2 Fe1 P3 170.6(2) 2_655 .
N2 Fe1 P3 100.4(3) . .
P2 Fe1 P3 89.61(10) . .
N1 Fe1 P1 174.5(3) . .
N2 Fe1 P1 99.7(2) 2_655 .
N2 Fe1 P1 92.9(2) . .
P2 Fe1 P1 87.87(10) . .
P3 Fe1 P1 88.37(11) . .
N1 N1 Fe1 118.6(2) 2_655 .
N1 N1 H1 116(6) 2_655 .
Fe1 N1 H1 123(6) . .
Fe1 N2 Fe1 98.3(4) 2_655 .
Fe1 N2 H2A 114(6) 2_655 .
Fe1 N2 H2A 119(6) . .
Fe1 N2 H2B 106(7) 2_655 .
Fe1 N2 H2B 120(6) . .
H2A N2 H2B 99(9) . .
C1 B1 C7 109.3(8) . .
C1 B1 C9 108.4(8) . .
C7 B1 C9 108.4(8) . .
C1 B1 C8 109.0(8) . .
C7 B1 C8 111.7(8) . .
C9 B1 C8 110.1(8) . .
C2 C1 C6 114.8(9) . .
C2 C1 B1 121.9(9) . .
C6 C1 B1 123.2(9) . .
C1 C2 C3 123.5(10) . .
C1 C2 H2 118.3 . .
C3 C2 H2 118.3 . .
C2 C3 C4 120.1(10) . .
C2 C3 H3 120.0 . .
C4 C3 H3 120.0 . .
C5 C4 C3 117.1(10) . .
C5 C4 H4 121.5 . .
C3 C4 H4 121.5 . .
C4 C5 C6 121.6(10) . .
C4 C5 H5 119.2 . .
C6 C5 H5 119.2 . .
C5 C6 C1 122.9(10) . .
C5 C6 H6 118.5 . .
C1 C6 H6 118.5 . .
B1 C7 P1 116.1(7) . .
B1 C7 H7A 108.3 . .
P1 C7 H7A 108.3 . .
B1 C7 H7B 108.3 . .
P1 C7 H7B 108.3 . .
H7A C7 H7B 107.4 . .
C17 P1 C10A 82.9(10) . .
C17 P1 C7 113.6(6) . .
C10A P1 C7 109.4(6) . .
C17 P1 C10 97.5(9) . .
C10A P1 C10 14.6(10) . .
C7 P1 C10 104.0(6) . .
C17 P1 C17A 20.7(7) . .
C10A P1 C17A 101.8(9) . .
C7 P1 C17A 98.9(6) . .
C10 P1 C17A 116.2(8) . .
C17 P1 Fe1 112.7(6) . .
C10A P1 Fe1 119.0(6) . .
C7 P1 Fe1 115.1(3) . .
C10 P1 Fe1 112.1(5) . .
C17A P1 Fe1 109.9(5) . .
C11 C10 P1 125.2(11) . .
C11 C10 H10A 106.0 . .
P1 C10 H10A 106.0 . .
C11 C10 H10B 106.0 . .
P1 C10 H10B 106.0 . .
H10A C10 H10B 106.3 . .
C16 C11 C12 109.4(12) . .
C16 C11 C10 112.8(11) . .
C12 C11 C10 112.2(12) . .
C16 C11 H11 107.4 . .
C12 C11 H11 107.4 . .
C10 C11 H11 107.4 . .
C11 C12 C13 112.6(12) . .
C11 C12 H12A 109.1 . .
C13 C12 H12A 109.1 . .
C11 C12 H12B 109.1 . .
C13 C12 H12B 109.1 . .
H12A C12 H12B 107.8 . .
C14 C13 C12 110.8(13) . .
C14 C13 H13A 109.5 . .
C12 C13 H13A 109.5 . .
C14 C13 H13B 109.5 . .
C12 C13 H13B 109.5 . .
H13A C13 H13B 108.1 . .
C15 C14 C13 110.7(13) . .
C15 C14 H14A 109.5 . .
C13 C14 H14A 109.5 . .
C15 C14 H14B 109.5 . .
C13 C14 H14B 109.5 . .
H14A C14 H14B 108.1 . .
C14 C15 C16 110.4(12) . .
C14 C15 H15A 109.6 . .
C16 C15 H15A 109.6 . .
C14 C15 H15B 109.6 . .
C16 C15 H15B 109.6 . .
H15A C15 H15B 108.1 . .
C11 C16 C15 113.7(12) . .
C11 C16 H16A 108.8 . .
C15 C16 H16A 108.8 . .
C11 C16 H16B 108.8 . .
C15 C16 H16B 108.8 . .
H16A C16 H16B 107.7 . .
C11A C10A P1 120.7(11) . .
C11A C10A H10C 107.2 . .
P1 C10A H10C 107.2 . .
C11A C10A H10D 107.2 . .
P1 C10A H10D 107.2 . .
H10C C10A H10D 106.8 . .
C12A C11A C16A 111.3(13) . .
C12A C11A C10A 113.9(13) . .
C16A C11A C10A 107.8(11) . .
C12A C11A H11A 107.9 . .
C16A C11A H11A 107.9 . .
C10A C11A H11A 107.9 . .
C11A C12A C13A 109.9(13) . .
C11A C12A H12C 109.7 . .
C13A C12A H12C 109.7 . .
C11A C12A H12D 109.7 . .
C13A C12A H12D 109.7 . .
H12C C12A H12D 108.2 . .
C14A C13A C12A 111.3(13) . .
C14A C13A H13C 109.4 . .
C12A C13A H13C 109.4 . .
C14A C13A H13D 109.4 . .
C12A C13A H13D 109.4 . .
H13C C13A H13D 108.0 . .
C13A C14A C15A 111.4(14) . .
C13A C14A H14C 109.4 . .
C15A C14A H14C 109.4 . .
C13A C14A H14D 109.4 . .
C15A C14A H14D 109.4 . .
H14C C14A H14D 108.0 . .
C16A C15A C14A 110.0(13) . .
C16A C15A H15C 109.7 . .
C14A C15A H15C 109.7 . .
C16A C15A H15D 109.7 . .
C14A C15A H15D 109.7 . .
H15C C15A H15D 108.2 . .
C15A C16A C11A 112.0(13) . .
C15A C16A H16C 109.2 . .
C11A C16A H16C 109.2 . .
C15A C16A H16D 109.2 . .
C11A C16A H16D 109.2 . .
H16C C16A H16D 107.9 . .
C18 C17 P1 119.9(11) . .
C18 C17 H17A 107.4 . .
P1 C17 H17A 107.4 . .
C18 C17 H17B 107.4 . .
P1 C17 H17B 107.4 . .
H17A C17 H17B 106.9 . .
C23 C18 C19 110.8(13) . .
C23 C18 C17 109.5(13) . .
C19 C18 C17 112.1(12) . .
C23 C18 H18 108.1 . .
C19 C18 H18 108.1 . .
C17 C18 H18 108.1 . .
C18 C19 C20 109.4(12) . .
C18 C19 H19A 109.8 . .
C20 C19 H19A 109.8 . .
C18 C19 H19B 109.8 . .
C20 C19 H19B 109.8 . .
H19A C19 H19B 108.2 . .
C21 C20 C19 110.0(13) . .
C21 C20 H20A 109.7 . .
C19 C20 H20A 109.7 . .
C21 C20 H20B 109.7 . .
C19 C20 H20B 109.7 . .
H20A C20 H20B 108.2 . .
C20 C21 C22 113.1(14) . .
C20 C21 H21A 109.0 . .
C22 C21 H21A 109.0 . .
C20 C21 H21B 109.0 . .
C22 C21 H21B 109.0 . .
H21A C21 H21B 107.8 . .
C21 C22 C23 111.7(13) . .
C21 C22 H22A 109.3 . .
C23 C22 H22A 109.3 . .
C21 C22 H22B 109.3 . .
C23 C22 H22B 109.3 . .
H22A C22 H22B 107.9 . .
C18 C23 C22 112.2(12) . .
C18 C23 H23A 109.2 . .
C22 C23 H23A 109.2 . .
C18 C23 H23B 109.2 . .
C22 C23 H23B 109.2 . .
H23A C23 H23B 107.9 . .
C18A C17A P1 123.9(12) . .
C18A C17A H17C 106.3 . .
P1 C17A H17C 106.3 . .
C18A C17A H17D 106.3 . .
P1 C17A H17D 106.3 . .
H17C C17A H17D 106.4 . .
C23A C18A C19A 107.8(13) . .
C23A C18A C17A 115.1(14) . .
C19A C18A C17A 111.6(12) . .
C23A C18A H18A 107.3 . .
C19A C18A H18A 107.3 . .
C17A C18A H18A 107.3 . .
C18A C19A C20A 112.6(12) . .
C18A C19A H19C 109.1 . .
C20A C19A H19C 109.1 . .
C18A C19A H19D 109.1 . .
C20A C19A H19D 109.1 . .
H19C C19A H19D 107.8 . .
C21A C20A C19A 111.8(12) . .
C21A C20A H20C 109.3 . .
C19A C20A H20C 109.3 . .
C21A C20A H20D 109.3 . .
C19A C20A H20D 109.3 . .
H20C C20A H20D 107.9 . .
C22A C21A C20A 110.3(13) . .
C22A C21A H21C 109.6 . .
C20A C21A H21C 109.6 . .
C22A C21A H21D 109.6 . .
C20A C21A H21D 109.6 . .
H21C C21A H21D 108.1 . .
C21A C22A C23A 111.8(13) . .
C21A C22A H22C 109.2 . .
C23A C22A H22C 109.2 . .
C21A C22A H22D 109.2 . .
C23A C22A H22D 109.2 . .
H22C C22A H22D 107.9 . .
C18A C23A C22A 111.7(12) . .
C18A C23A H23C 109.3 . .
C22A C23A H23C 109.3 . .
C18A C23A H23D 109.3 . .
C22A C23A H23D 109.3 . .
H23C C23A H23D 107.9 . .
B1 C8 P2 114.1(6) . .
B1 C8 H8A 108.7 . .
P2 C8 H8A 108.7 . .
B1 C8 H8B 108.7 . .
P2 C8 H8B 108.7 . .
H8A C8 H8B 107.6 . .
C8 P2 C24 106.9(4) . .
C8 P2 C31 98.1(4) . .
C24 P2 C31 102.9(4) . .
C8 P2 Fe1 115.3(3) . .
C24 P2 Fe1 112.3(3) . .
C31 P2 Fe1 119.6(3) . .
C25 C24 P2 121.6(6) . .
C25 C24 H24A 106.9 . .
P2 C24 H24A 106.9 . .
C25 C24 H24B 106.9 . .
P2 C24 H24B 106.9 . .
H24A C24 H24B 106.7 . .
C26 C25 C30 110.0(7) . .
C26 C25 C24 112.7(7) . .
C30 C25 C24 109.5(7) . .
C26 C25 H25 108.1 . .
C30 C25 H25 108.1 . .
C24 C25 H25 108.1 . .
C25 C26 C27 110.9(8) . .
C25 C26 H26A 109.5 . .
C27 C26 H26A 109.5 . .
C25 C26 H26B 109.5 . .
C27 C26 H26B 109.5 . .
H26A C26 H26B 108.0 . .
C28 C27 C26 110.7(8) . .
C28 C27 H27A 109.5 . .
C26 C27 H27A 109.5 . .
C28 C27 H27B 109.5 . .
C26 C27 H27B 109.5 . .
H27A C27 H27B 108.1 . .
C29 C28 C27 111.5(9) . .
C29 C28 H28A 109.3 . .
C27 C28 H28A 109.3 . .
C29 C28 H28B 109.3 . .
C27 C28 H28B 109.3 . .
H28A C28 H28B 108.0 . .
C28 C29 C30 111.0(8) . .
C28 C29 H29A 109.4 . .
C30 C29 H29A 109.4 . .
C28 C29 H29B 109.4 . .
C30 C29 H29B 109.4 . .
H29A C29 H29B 108.0 . .
C29 C30 C25 112.1(7) . .
C29 C30 H30A 109.2 . .
C25 C30 H30A 109.2 . .
C29 C30 H30B 109.2 . .
C25 C30 H30B 109.2 . .
H30A C30 H30B 107.9 . .
C32 C31 P2 124.2(6) . .
C32 C31 H31A 106.3 . .
P2 C31 H31A 106.3 . .
C32 C31 H31B 106.3 . .
P2 C31 H31B 106.3 . .
H31A C31 H31B 106.4 . .
C37 C32 C33 109.4(8) . .
C37 C32 C31 109.0(7) . .
C33 C32 C31 114.5(7) . .
C37 C32 H32 107.9 . .
C33 C32 H32 107.9 . .
C31 C32 H32 107.9 . .
C34 C33 C32 110.9(8) . .
C34 C33 H33A 109.5 . .
C32 C33 H33A 109.5 . .
C34 C33 H33B 109.5 . .
C32 C33 H33B 109.5 . .
H33A C33 H33B 108.0 . .
C35 C34 C33 111.5(8) . .
C35 C34 H34A 109.3 . .
C33 C34 H34A 109.3 . .
C35 C34 H34B 109.3 . .
C33 C34 H34B 109.3 . .
H34A C34 H34B 108.0 . .
C34 C35 C36 109.4(9) . .
C34 C35 H35A 109.8 . .
C36 C35 H35A 109.8 . .
C34 C35 H35B 109.8 . .
C36 C35 H35B 109.8 . .
H35A C35 H35B 108.2 . .
C35 C36 C37 110.3(9) . .
C35 C36 H36A 109.6 . .
C37 C36 H36A 109.6 . .
C35 C36 H36B 109.6 . .
C37 C36 H36B 109.6 . .
H36A C36 H36B 108.1 . .
C32 C37 C36 112.5(8) . .
C32 C37 H37A 109.1 . .
C36 C37 H37A 109.1 . .
C32 C37 H37B 109.1 . .
C36 C37 H37B 109.1 . .
H37A C37 H37B 107.8 . .
B1 C9 P3 113.0(6) . .
B1 C9 H9A 109.0 . .
P3 C9 H9A 109.0 . .
B1 C9 H9B 109.0 . .
P3 C9 H9B 109.0 . .
H9A C9 H9B 107.8 . .
C9 P3 C38 103.9(4) . .
C9 P3 C45 105.6(4) . .
C38 P3 C45 101.7(5) . .
C9 P3 Fe1 117.6(3) . .
C38 P3 Fe1 114.3(3) . .
C45 P3 Fe1 112.1(3) . .
C39 C38 P3 120.5(6) . .
C39 C38 H38A 107.2 . .
P3 C38 H38A 107.2 . .
C39 C38 H38B 107.2 . .
P3 C38 H38B 107.2 . .
H38A C38 H38B 106.8 . .
C40 C39 C44 109.0(8) . .
C40 C39 C38 113.1(7) . .
C44 C39 C38 110.7(7) . .
C40 C39 H39 108.0 . .
C44 C39 H39 108.0 . .
C38 C39 H39 108.0 . .
C39 C40 C41 112.3(8) . .
C39 C40 H40A 109.1 . .
C41 C40 H40A 109.1 . .
C39 C40 H40B 109.1 . .
C41 C40 H40B 109.1 . .
H40A C40 H40B 107.9 . .
C42 C41 C40 110.5(9) . .
C42 C41 H41A 109.5 . .
C40 C41 H41A 109.5 . .
C42 C41 H41B 109.5 . .
C40 C41 H41B 109.5 . .
H41A C41 H41B 108.1 . .
C43 C42 C41 109.3(10) . .
C43 C42 H42A 109.8 . .
C41 C42 H42A 109.8 . .
C43 C42 H42B 109.8 . .
C41 C42 H42B 109.8 . .
H42A C42 H42B 108.3 . .
C42 C43 C44 110.2(10) . .
C42 C43 H43A 109.6 . .
C44 C43 H43A 109.6 . .
C42 C43 H43B 109.6 . .
C44 C43 H43B 109.6 . .
H43A C43 H43B 108.1 . .
C43 C44 C39 110.7(8) . .
C43 C44 H44A 109.5 . .
C39 C44 H44A 109.5 . .
C43 C44 H44B 109.5 . .
C39 C44 H44B 109.5 . .
H44A C44 H44B 108.1 . .
C46 C45 P3 123.0(6) . .
C46 C45 H45A 106.6 . .
P3 C45 H45A 106.6 . .
C46 C45 H45B 106.6 . .
P3 C45 H45B 106.6 . .
H45A C45 H45B 106.5 . .
C47 C46 C51 109.5(8) . .
C47 C46 C45 112.3(8) . .
C51 C46 C45 111.2(8) . .
C47 C46 H46 107.9 . .
C51 C46 H46 107.9 . .
C45 C46 H46 107.9 . .
C48 C47 C46 112.6(9) . .
C48 C47 H47A 109.1 . .
C46 C47 H47A 109.1 . .
C48 C47 H47B 109.1 . .
C46 C47 H47B 109.1 . .
H47A C47 H47B 107.8 . .
C49 C48 C47 110.5(10) . .
C49 C48 H48A 109.5 . .
C47 C48 H48A 109.5 . .
C49 C48 H48B 109.5 . .
C47 C48 H48B 109.5 . .
H48A C48 H48B 108.1 . .
C48 C49 C50 111.9(9) . .
C48 C49 H49A 109.2 . .
C50 C49 H49A 109.2 . .
C48 C49 H49B 109.2 . .
C50 C49 H49B 109.2 . .
H49A C49 H49B 107.9 . .
C51 C50 C49 112.5(10) . .
C51 C50 H50A 109.1 . .
C49 C50 H50A 109.1 . .
C51 C50 H50B 109.1 . .
C49 C50 H50B 109.1 . .
H50A C50 H50B 107.8 . .
C50 C51 C46 110.6(8) . .
C50 C51 H51A 109.5 . .
C46 C51 H51A 109.5 . .
C50 C51 H51B 109.5 . .
C46 C51 H51B 109.5 . .
H51A C51 H51B 108.1 . .
C1S O1S C4S 111.2(16) . .
O1S C1S C2S 105.4(16) . .
O1S C1S H1S1 110.7 . .
C2S C1S H1S1 110.7 . .
O1S C1S H1S2 110.7 . .
C2S C1S H1S2 110.7 . .
H1S1 C1S H1S2 108.8 . .
C1S C2S C3S 102.8(15) . .
C1S C2S H2S1 111.2 . .
C3S C2S H2S1 111.2 . .
C1S C2S H2S2 111.2 . .
C3S C2S H2S2 111.2 . .
H2S1 C2S H2S2 109.1 . .
C4S C3S C2S 102.7(15) . .
C4S C3S H3S1 111.2 . .
C2S C3S H3S1 111.2 . .
C4S C3S H3S2 111.2 . .
C2S C3S H3S2 111.2 . .
H3S1 C3S H3S2 109.1 . .
O1S C4S C3S 105.3(15) . .
O1S C4S H4S1 110.7 . .
C3S C4S H4S1 110.7 . .
O1S C4S H4S2 110.7 . .
C3S C4S H4S2 110.7 . .
H4S1 C4S H4S2 108.8 . .
C1T O1T C4T 111(2) . .
O1T C1T C2T 105(3) . .
O1T C1T H1T1 110.7 . .
C2T C1T H1T1 110.7 . .
O1T C1T H1T2 110.7 . .
C2T C1T H1T2 110.7 . .
H1T1 C1T H1T2 108.8 . .
C1T C2T C3T 103(2) . .
C1T C2T H2T1 111.3 . .
C3T C2T H2T1 111.3 . .
C1T C2T H2T2 111.3 . .
C3T C2T H2T2 111.3 . .
H2T1 C2T H2T2 109.2 . .
C4T C3T C2T 103(2) . .
C4T C3T H3T1 111.3 . .
C2T C3T H3T1 111.3 . .
C4T C3T H3T2 111.3 . .
C2T C3T H3T2 111.3 . .
H3T1 C3T H3T2 109.2 . .
O1T C4T C3T 105(2) . .
O1T C4T H4T1 110.7 . .
C3T C4T H4T1 110.7 . .
O1T C4T H4T2 110.7 . .
C3T C4T H4T2 110.7 . .
H4T1 C4T H4T2 108.8 . .
O1U C1U H1U1 109.5 . .
O1U C1U H1U2 109.5 . .
H1U1 C1U H1U2 109.5 . .
O1U C1U H1U3 109.5 . .
H1U1 C1U H1U3 109.5 . .
H1U2 C1U H1U3 109.5 . .
C2U O1U C1U 147(3) . .
O1U C2U C3U 107(3) . .
O1U C2U H2U1 110.4 . .
C3U C2U H2U1 110.4 . .
O1U C2U H2U2 110.4 . .
C3U C2U H2U2 110.4 . .
H2U1 C2U H2U2 108.6 . .
O2U C3U C2U 106(3) . .
O2U C3U H3U1 110.6 . .
C2U C3U H3U1 110.6 . .
O2U C3U H3U2 110.6 . .
C2U C3U H3U2 110.6 . .
H3U1 C3U H3U2 108.8 . .
C3U O2U C4U 144(3) . .
O2U C4U H4U1 109.5 . .
O2U C4U H4U2 109.5 . .
H4U1 C4U H4U2 109.5 . .
O2U C4U H4U3 109.5 . .
H4U1 C4U H4U3 109.5 . .
H4U2 C4U H4U3 109.5 . .
O1V C1V H1V1 109.5 . .
O1V C1V H1V2 109.5 . .
H1V1 C1V H1V2 109.5 . .
O1V C1V H1V3 109.5 . .
H1V1 C1V H1V3 109.5 . .
H1V2 C1V H1V3 109.5 . .
C2V O1V C1V 143(3) . .
O1V C2V C3V 105(3) . .
O1V C2V H2V1 110.7 . .
C3V C2V H2V1 110.7 . .
O1V C2V H2V2 110.7 . .
C3V C2V H2V2 110.7 . .
H2V1 C2V H2V2 108.8 . .
O2V C3V C2V 106(4) . .
O2V C3V H3V1 110.6 . .
C2V C3V H3V1 110.6 . .
O2V C3V H3V2 110.6 . .
C2V C3V H3V2 110.6 . .
H3V1 C3V H3V2 108.7 . .
C3V O2V C4V 144(4) . .
O2V C4V H4V1 109.5 . .
O2V C4V H4V2 109.5 . .
H4V1 C4V H4V2 109.5 . .
O2V C4V H4V3 109.5 . .
H4V1 C4V H4V3 109.5 . .
H4V2 C4V H4V3 109.5 . .

loop_
_geom_bond_atom_site_label_1
_geom_bond_atom_site_label_2
_geom_bond_distance
_geom_bond_site_symmetry_2
Fe1 N1 1.882(8) .
Fe1 N2 2.034(9) 2_655
Fe1 N2 2.049(8) .
Fe1 P2 2.252(3) .
Fe1 P3 2.273(3) .
Fe1 P1 2.291(3) .
N1 N1 1.283(15) 2_655
N1 H1 0.88(2) .
N2 Fe1 2.034(9) 2_655
N2 H2A 0.92(2) .
N2 H2B 0.91(2) .
B1 C1 1.641(15) .
B1 C7 1.664(15) .
B1 C9 1.669(14) .
B1 C8 1.683(14) .
C1 C2 1.390(14) .
C1 C6 1.406(14) .
C2 C3 1.401(15) .
C2 H2 0.9500 .
C3 C4 1.408(16) .
C3 H3 0.9500 .
C4 C5 1.388(16) .
C4 H4 0.9500 .
C5 C6 1.382(15) .
C5 H5 0.9500 .
C6 H6 0.9500 .
C7 P1 1.827(8) .
C7 H7A 0.9900 .
C7 H7B 0.9900 .
P1 C17 1.817(11) .
P1 C10A 1.817(11) .
P1 C10 1.881(11) .
P1 C17A 1.908(12) .
C10 C11 1.561(13) .
C10 H10A 0.9900 .
C10 H10B 0.9900 .
C11 C16 1.525(13) .
C11 C12 1.526(13) .
C11 H11 1.0000 .
C12 C13 1.535(13) .
C12 H12A 0.9900 .
C12 H12B 0.9900 .
C13 C14 1.525(13) .
C13 H13A 0.9900 .
C13 H13B 0.9900 .
C14 C15 1.519(13) .
C14 H14A 0.9900 .
C14 H14B 0.9900 .
C15 C16 1.534(13) .
C15 H15A 0.9900 .
C15 H15B 0.9900 .
C16 H16A 0.9900 .
C16 H16B 0.9900 .
C10A C11A 1.546(13) .
C10A H10C 0.9900 .
C10A H10D 0.9900 .
C11A C12A 1.522(13) .
C11A C16A 1.526(13) .
C11A H11A 1.0000 .
C12A C13A 1.535(13) .
C12A H12C 0.9900 .
C12A H12D 0.9900 .
C13A C14A 1.521(13) .
C13A H13C 0.9900 .
C13A H13D 0.9900 .
C14A C15A 1.527(14) .
C14A H14C 0.9900 .
C14A H14D 0.9900 .
C15A C16A 1.521(13) .
C15A H15C 0.9900 .
C15A H15D 0.9900 .
C16A H16C 0.9900 .
C16A H16D 0.9900 .
C17 C18 1.557(13) .
C17 H17A 0.9900 .
C17 H17B 0.9900 .
C18 C23 1.512(13) .
C18 C19 1.520(13) .
C18 H18 1.0000 .
C19 C20 1.532(13) .
C19 H19A 0.9900 .
C19 H19B 0.9900 .
C20 C21 1.515(13) .
C20 H20A 0.9900 .
C20 H20B 0.9900 .
C21 C22 1.520(13) .
C21 H21A 0.9900 .
C21 H21B 0.9900 .
C22 C23 1.523(13) .
C22 H22A 0.9900 .
C22 H22B 0.9900 .
C23 H23A 0.9900 .
C23 H23B 0.9900 .
C17A C18A 1.553(13) .
C17A H17C 0.9900 .
C17A H17D 0.9900 .
C18A C23A 1.522(13) .
C18A C19A 1.531(13) .
C18A H18A 1.0000 .
C19A C20A 1.537(13) .
C19A H19C 0.9900 .
C19A H19D 0.9900 .
C20A C21A 1.519(13) .
C20A H20C 0.9900 .
C20A H20D 0.9900 .
C21A C22A 1.511(13) .
C21A H21C 0.9900 .
C21A H21D 0.9900 .
C22A C23A 1.541(13) .
C22A H22C 0.9900 .
C22A H22D 0.9900 .
C23A H23C 0.9900 .
C23A H23D 0.9900 .
C8 P2 1.832(8) .
C8 H8A 0.9900 .
C8 H8B 0.9900 .
P2 C24 1.855(8) .
P2 C31 1.864(8) .
C24 C25 1.554(10) .
C24 H24A 0.9900 .
C24 H24B 0.9900 .
C25 C26 1.524(10) .
C25 C30 1.544(10) .
C25 H25 1.0000 .
C26 C27 1.540(10) .
C26 H26A 0.9900 .
C26 H26B 0.9900 .
C27 C28 1.521(11) .
C27 H27A 0.9900 .
C27 H27B 0.9900 .
C28 C29 1.516(11) .
C28 H28A 0.9900 .
C28 H28B 0.9900 .
C29 C30 1.526(10) .
C29 H29A 0.9900 .
C29 H29B 0.9900 .
C30 H30A 0.9900 .
C30 H30B 0.9900 .
C31 C32 1.539(10) .
C31 H31A 0.9900 .
C31 H31B 0.9900 .
C32 C37 1.525(10) .
C32 C33 1.529(10) .
C32 H32 1.0000 .
C33 C34 1.524(10) .
C33 H33A 0.9900 .
C33 H33B 0.9900 .
C34 C35 1.523(11) .
C34 H34A 0.9900 .
C34 H34B 0.9900 .
C35 C36 1.537(11) .
C35 H35A 0.9900 .
C35 H35B 0.9900 .
C36 C37 1.533(11) .
C36 H36A 0.9900 .
C36 H36B 0.9900 .
C37 H37A 0.9900 .
C37 H37B 0.9900 .
C9 P3 1.811(8) .
C9 H9A 0.9900 .
C9 H9B 0.9900 .
P3 C38 1.856(8) .
P3 C45 1.859(8) .
C38 C39 1.556(10) .
C38 H38A 0.9900 .
C38 H38B 0.9900 .
C39 C40 1.531(10) .
C39 C44 1.533(10) .
C39 H39 1.0000 .
C40 C41 1.529(11) .
C40 H40A 0.9900 .
C40 H40B 0.9900 .
C41 C42 1.529(11) .
C41 H41A 0.9900 .
C41 H41B 0.9900 .
C42 C43 1.521(12) .
C42 H42A 0.9900 .
C42 H42B 0.9900 .
C43 C44 1.528(11) .
C43 H43A 0.9900 .
C43 H43B 0.9900 .
C44 H44A 0.9900 .
C44 H44B 0.9900 .
C45 C46 1.560(10) .
C45 H45A 0.9900 .
C45 H45B 0.9900 .
C46 C47 1.520(10) .
C46 C51 1.532(11) .
C46 H46 1.0000 .
C47 C48 1.520(11) .
C47 H47A 0.9900 .
C47 H47B 0.9900 .
C48 C49 1.514(12) .
C48 H48A 0.9900 .
C48 H48B 0.9900 .
C49 C50 1.527(12) .
C49 H49A 0.9900 .
C49 H49B 0.9900 .
C50 C51 1.523(11) .
C50 H50A 0.9900 .
C50 H50B 0.9900 .
C51 H51A 0.9900 .
C51 H51B 0.9900 .
O1S C1S 1.440(19) .
O1S C4S 1.442(18) .
C1S C2S 1.49(2) .
C1S H1S1 0.9900 .
C1S H1S2 0.9900 .
C2S C3S 1.54(3) .
C2S H2S1 0.9900 .
C2S H2S2 0.9900 .
C3S C4S 1.50(2) .
C3S H3S1 0.9900 .
C3S H3S2 0.9900 .
C4S H4S1 0.9900 .
C4S H4S2 0.9900 .
O1T C1T 1.44(2) .
O1T C4T 1.44(2) .
C1T C2T 1.50(3) .
C1T H1T1 0.9900 .
C1T H1T2 0.9900 .
C2T C3T 1.54(4) .
C2T H2T1 0.9900 .
C2T H2T2 0.9900 .
C3T C4T 1.50(3) .
C3T H3T1 0.9900 .
C3T H3T2 0.9900 .
C4T H4T1 0.9900 .
C4T H4T2 0.9900 .
C1U O1U 1.47(2) .
C1U H1U1 0.9800 .
C1U H1U2 0.9800 .
C1U H1U3 0.9800 .
O1U C2U 1.47(2) .
C2U C3U 1.14(6) .
C2U H2U1 0.9900 .
C2U H2U2 0.9900 .
C3U O2U 1.47(2) .
C3U H3U1 0.9900 .
C3U H3U2 0.9900 .
O2U C4U 1.48(2) .
C4U H4U1 0.9800 .
C4U H4U2 0.9800 .
C4U H4U3 0.9800 .
C1V O1V 1.47(2) .
C1V H1V1 0.9800 .
C1V H1V2 0.9800 .
C1V H1V3 0.9800 .
O1V C2V 1.47(2) .
C2V C3V 1.14(6) .
C2V H2V1 0.9900 .
C2V H2V2 0.9900 .
C3V O2V 1.47(2) .
C3V H3V1 0.9900 .
C3V H3V2 0.9900 .
O2V C4V 1.47(2) .
C4V H4V1 0.9800 .
C4V H4V2 0.9800 .
C4V H4V3 0.9800 .

loop_
_geom_hbond_atom_site_label_D
_geom_hbond_atom_site_label_H
_geom_hbond_atom_site_label_A
_geom_hbond_distance_DH
_geom_hbond_distance_HA
_geom_hbond_distance_DA
_geom_hbond_angle_DHA
_geom_hbond_site_symmetry_A
N1 H1 O1S 0.88(2) 2.34(9) 2.90(2) 122(8) 1_545
N1 H1 O1S 0.88(2) 2.27(9) 2.86(2) 124(8) 2_645
N1 H1 O1T 0.88(2) 2.11(12) 2.79(10) 133(9) 1_545
N1 H1 O1T 0.88(2) 2.57(15) 3.04(12) 114(7) 2_645
